data_7215508
loop_
_publ_author_name
'Cao, Xinyu'
'Mu, Bao'
'Huang, Rudan'

_publ_section_title
;
 Synthesis of a series of coordination polymers based on mixed ligands to
 tune the structural dimension
;
_journal_issue 23
_journal_name_full CrystEngComm
_journal_page_first 5093
_journal_paper_doi 10.1039/c3ce42272k
_journal_volume 16
_journal_year 2014
_chemical_formula_moiety 'C40 H32 Cu N2 O11, H2 O'
_chemical_formula_sum 'C40 H34 Cu N2 O12'
_chemical_formula_weight 798.24
_chemical_name_systematic
; 
 ? 
;
_space_group_IT_number 2
_symmetry_cell_setting triclinic
_symmetry_space_group_name_Hall '-P 1'
_symmetry_space_group_name_H-M 'P -1'
_atom_sites_solution_hydrogens geom
_atom_sites_solution_primary direct
_atom_sites_solution_secondary difmap
_audit_creation_method SHELXL-97
_cell_angle_alpha 74.5340(10)
_cell_angle_beta 83.8040(10)
_cell_angle_gamma 88.439(2)
_cell_formula_units_Z 2
_cell_length_a 7.5718(7)
_cell_length_b 14.0421(19)
_cell_length_c 17.244(2)
_cell_measurement_temperature 293(2)
_cell_volume 1756.7(4)
_computing_structure_refinement 'SHELXL-97 (Sheldrick, 2008)'
_computing_structure_solution 'SHELXS-97 (Sheldrick, 2008)'
_diffrn_ambient_temperature 293(2)
_diffrn_measured_fraction_theta_full 0.999
_diffrn_measured_fraction_theta_max 0.999
_diffrn_radiation_monochromator graphite
_diffrn_radiation_source 'fine-focus sealed tube'
_diffrn_radiation_type MoK\a
_diffrn_radiation_wavelength 0.71073
_diffrn_reflns_av_R_equivalents 0.0611
_diffrn_reflns_av_sigmaI/netI 0.1345
_diffrn_reflns_limit_h_max 9
_diffrn_reflns_limit_h_min -8
_diffrn_reflns_limit_k_max 16
_diffrn_reflns_limit_k_min -16
_diffrn_reflns_limit_l_max 20
_diffrn_reflns_limit_l_min -20
_diffrn_reflns_number 10189
_diffrn_reflns_theta_full 25.00
_diffrn_reflns_theta_max 25.00
_diffrn_reflns_theta_min 2.52
_exptl_absorpt_coefficient_mu 0.693
_exptl_absorpt_correction_T_max 0.9214
_exptl_absorpt_correction_T_min 0.7455
_exptl_absorpt_correction_type multi-scan
_exptl_absorpt_process_details 'SADABS, Bruker(2005)'
_exptl_crystal_colour blue
_exptl_crystal_density_diffrn 1.509
_exptl_crystal_density_method 'not measured'
_exptl_crystal_description block
_exptl_crystal_F_000 826
_exptl_crystal_size_max 0.45
_exptl_crystal_size_mid 0.28
_exptl_crystal_size_min 0.12
_refine_diff_density_max 0.439
_refine_diff_density_min -0.406
_refine_diff_density_rms 0.079
_refine_ls_extinction_method none
_refine_ls_goodness_of_fit_ref 1.095
_refine_ls_hydrogen_treatment constr
_refine_ls_matrix_type full
_refine_ls_number_parameters 496
_refine_ls_number_reflns 6157
_refine_ls_number_restraints 0
_refine_ls_restrained_S_all 1.095
_refine_ls_R_factor_all 0.1358
_refine_ls_R_factor_gt 0.0690
_refine_ls_shift/su_max 0.000
_refine_ls_shift/su_mean 0.000
_refine_ls_structure_factor_coef Fsqd
_refine_ls_weighting_details 'calc w=1/[\s^2^(Fo^2^)+(0.0000P)^2^+0.0000P] where P=(Fo^2^+2Fc^2^)/3'
_refine_ls_weighting_scheme calc
_refine_ls_wR_factor_gt 0.0797
_refine_ls_wR_factor_ref 0.1025
_reflns_number_gt 3507
_reflns_number_total 6157
_reflns_threshold_expression >2sigma(I)
_cod_data_source_file c3ce42272k2.cif
_cod_data_source_block 121208b
_cod_depositor_comments 'Adding full bibliography for 7215502--7215509.cif.'
_cod_database_code 7215508

loop_
_symmetry_equiv_pos_as_xyz
'x, y, z'
'-x, -y, -z'

loop_
_atom_site_label
_atom_site_type_symbol
_atom_site_fract_x
_atom_site_fract_y
_atom_site_fract_z
_atom_site_U_iso_or_equiv
_atom_site_adp_type
_atom_site_occupancy
_atom_site_symmetry_multiplicity
_atom_site_calc_flag
_atom_site_refinement_flags
Cu1 Cu 0.86108(8) 0.53803(5) 0.32388(4) 0.03395(19) Uani 1 1 d .
N1 N 0.8408(5) 0.5924(3) 0.4202(2) 0.0347(11) Uani 1 1 d .
N2 N 0.7658(5) 0.4178(3) 0.4092(3) 0.0365(11) Uani 1 1 d .
O1 O 0.8829(4) 0.4715(2) 0.23857(19) 0.0343(9) Uani 1 1 d .
O2 O 1.1659(4) 0.4377(3) 0.2575(2) 0.0453(10) Uani 1 1 d .
O3 O 0.2230(5) -0.0032(3) 0.4733(3) 0.0724(14) Uani 1 1 d .
O4 O 0.0141(5) 0.0915(3) 0.4098(2) 0.0678(13) Uani 1 1 d .
H4 H -0.0484 0.0599 0.4497 0.102 Uiso 1 1 calc R
O5 O 0.8125(4) 0.3098(3) 0.1757(2) 0.0421(10) Uani 1 1 d .
O6 O 1.3803(4) 1.0948(3) -0.1603(2) 0.0475(11) Uani 1 1 d .
H6 H 1.2868 1.1228 -0.1724 0.071 Uiso 1 1 calc R
O7 O 1.4521(5) 1.1465(4) -0.2914(3) 0.0970(19) Uani 1 1 d .
O8 O 1.0071(4) 0.6469(3) 0.2587(2) 0.0414(10) Uani 1 1 d .
O9 O 0.8204(4) 0.7480(3) 0.1840(2) 0.0506(11) Uani 1 1 d .
O10 O 1.5572(4) 0.9323(3) -0.0948(2) 0.0434(10) Uani 1 1 d .
O11 O 0.5936(4) 0.6041(3) 0.2912(2) 0.0476(10) Uani 1 1 d .
H11A H 0.5765 0.6636 0.2651 0.071 Uiso 1 1 d R
H11B H 0.4962 0.5731 0.2972 0.071 Uiso 1 1 d R
O12 O 0.5266(4) 0.4826(3) 0.1989(3) 0.0765(14) Uani 1 1 d .
H12A H 0.4484 0.4509 0.2350 0.115 Uiso 1 1 d R
H12B H 0.6220 0.4499 0.2073 0.115 Uiso 1 1 d R
C1 C 1.0380(7) 0.4414(4) 0.2183(3) 0.0304(13) Uani 1 1 d .
C2 C 1.0648(6) 0.4141(4) 0.1400(3) 0.0264(12) Uani 1 1 d .
C3 C 0.9501(6) 0.3514(4) 0.1177(3) 0.0318(13) Uani 1 1 d .
C4 C 0.9805(6) 0.3316(4) 0.0435(3) 0.0361(14) Uani 1 1 d .
H4A H 0.9047 0.2891 0.0298 0.043 Uiso 1 1 calc R
C5 C 1.1221(6) 0.3740(4) -0.0107(3) 0.0416(15) Uani 1 1 d .
H5 H 1.1398 0.3611 -0.0612 0.050 Uiso 1 1 calc R
C6 C 1.2358(6) 0.4346(4) 0.0092(3) 0.0385(14) Uani 1 1 d .
H6A H 1.3319 0.4630 -0.0271 0.046 Uiso 1 1 calc R
C7 C 1.2069(6) 0.4537(4) 0.0841(3) 0.0372(14) Uani 1 1 d .
H7 H 1.2860 0.4948 0.0975 0.045 Uiso 1 1 calc R
C8 C 0.1759(7) 0.0641(5) 0.4152(4) 0.0479(17) Uani 1 1 d .
C9 C 0.3077(7) 0.1139(4) 0.3479(3) 0.0411(15) Uani 1 1 d .
C10 C 0.2565(7) 0.1844(4) 0.2828(4) 0.0465(16) Uani 1 1 d .
H10 H 0.1375 0.2021 0.2811 0.056 Uiso 1 1 calc R
C11 C 0.3800(7) 0.2298(4) 0.2196(3) 0.0466(16) Uani 1 1 d .
H11 H 0.3435 0.2768 0.1752 0.056 Uiso 1 1 calc R
C12 C 0.5569(7) 0.2054(4) 0.2223(3) 0.0387(14) Uani 1 1 d .
C13 C 0.6081(7) 0.1362(4) 0.2883(3) 0.0477(16) Uani 1 1 d .
H13 H 0.7278 0.1205 0.2908 0.057 Uiso 1 1 calc R
C14 C 0.4847(7) 0.0892(4) 0.3514(3) 0.0459(15) Uani 1 1 d .
H14 H 0.5209 0.0416 0.3955 0.055 Uiso 1 1 calc R
C15 C 0.6893(6) 0.2507(4) 0.1522(3) 0.0436(15) Uani 1 1 d .
H15A H 0.7525 0.1990 0.1330 0.052 Uiso 1 1 calc R
H15B H 0.6283 0.2912 0.1084 0.052 Uiso 1 1 calc R
C16 C 1.4899(7) 1.1014(4) -0.2266(4) 0.0456(16) Uani 1 1 d .
C17 C 1.6652(6) 1.0528(4) -0.2128(3) 0.0346(14) Uani 1 1 d .
C18 C 1.6983(6) 0.9745(4) -0.1476(3) 0.0341(13) Uani 1 1 d .
C19 C 1.8712(6) 0.9405(4) -0.1388(3) 0.0432(15) Uani 1 1 d .
H19 H 1.8939 0.8880 -0.0951 0.052 Uiso 1 1 calc R
C20 C 2.0098(7) 0.9849(4) -0.1951(4) 0.0496(17) Uani 1 1 d .
H20 H 2.1256 0.9631 -0.1882 0.060 Uiso 1 1 calc R
C21 C 1.9773(7) 1.0608(4) -0.2611(4) 0.0506(17) Uani 1 1 d .
H21 H 2.0702 1.0896 -0.2992 0.061 Uiso 1 1 calc R
C22 C 1.8053(7) 1.0940(4) -0.2701(3) 0.0471(16) Uani 1 1 d .
H22 H 1.7828 1.1446 -0.3152 0.057 Uiso 1 1 calc R
C23 C 0.9717(6) 0.7150(4) 0.1970(3) 0.0326(13) Uani 1 1 d .
C24 C 1.1294(6) 0.7537(4) 0.1374(3) 0.0282(12) Uani 1 1 d .
C25 C 1.2875(6) 0.7023(4) 0.1431(3) 0.0375(14) Uani 1 1 d .
H25 H 1.2959 0.6443 0.1840 0.045 Uiso 1 1 calc R
C26 C 1.4326(6) 0.7366(4) 0.0886(3) 0.0444(16) Uani 1 1 d .
H26 H 1.5382 0.7011 0.0928 0.053 Uiso 1 1 calc R
C27 C 1.4245(6) 0.8230(4) 0.0275(3) 0.0328(13) Uani 1 1 d .
C28 C 1.2658(6) 0.8734(4) 0.0204(3) 0.0361(14) Uani 1 1 d .
H28 H 1.2573 0.9312 -0.0207 0.043 Uiso 1 1 calc R
C29 C 1.1190(6) 0.8379(4) 0.0748(3) 0.0340(13) Uani 1 1 d .
H29 H 1.0115 0.8714 0.0690 0.041 Uiso 1 1 calc R
C30 C 1.5926(6) 0.8574(4) -0.0259(3) 0.0442(15) Uani 1 1 d .
H30A H 1.6736 0.8822 0.0040 0.053 Uiso 1 1 calc R
H30B H 1.6493 0.8022 -0.0425 0.053 Uiso 1 1 calc R
C31 C 0.8800(7) 0.6829(4) 0.4199(4) 0.0505(16) Uani 1 1 d .
H31 H 0.9251 0.7260 0.3712 0.061 Uiso 1 1 calc R
C32 C 0.8577(7) 0.7177(5) 0.4882(4) 0.0599(18) Uani 1 1 d .
H32 H 0.8857 0.7827 0.4856 0.072 Uiso 1 1 calc R
C33 C 0.7932(7) 0.6539(5) 0.5597(4) 0.0598(18) Uani 1 1 d .
H33 H 0.7793 0.6744 0.6070 0.072 Uiso 1 1 calc R
C34 C 0.7489(7) 0.5587(5) 0.5612(3) 0.0498(16) Uani 1 1 d .
H34 H 0.7039 0.5148 0.6094 0.060 Uiso 1 1 calc R
C35 C 0.7718(6) 0.5292(4) 0.4907(3) 0.0336(13) Uani 1 1 d .
C36 C 0.7296(6) 0.4315(4) 0.4832(3) 0.0340(13) Uani 1 1 d .
C37 C 0.6532(6) 0.3561(5) 0.5470(3) 0.0519(17) Uani 1 1 d .
H37 H 0.6247 0.3661 0.5980 0.062 Uiso 1 1 calc R
C38 C 0.6209(7) 0.2669(5) 0.5331(4) 0.0567(18) Uani 1 1 d .
H38 H 0.5713 0.2153 0.5750 0.068 Uiso 1 1 calc R
C39 C 0.6618(7) 0.2537(4) 0.4576(4) 0.0554(18) Uani 1 1 d .
H39 H 0.6404 0.1933 0.4477 0.066 Uiso 1 1 calc R
C40 C 0.7344(6) 0.3302(4) 0.3967(3) 0.0447(15) Uani 1 1 d .
H40 H 0.7628 0.3211 0.3453 0.054 Uiso 1 1 calc R

loop_
_atom_site_aniso_label
_atom_site_aniso_U_11
_atom_site_aniso_U_22
_atom_site_aniso_U_33
_atom_site_aniso_U_23
_atom_site_aniso_U_13
_atom_site_aniso_U_12
Cu1 0.0355(4) 0.0382(4) 0.0260(4) -0.0059(3) 0.0010(3) -0.0042(3)
N1 0.039(3) 0.035(3) 0.030(3) -0.008(2) -0.003(2) -0.002(2)
N2 0.035(3) 0.040(3) 0.031(3) -0.005(2) 0.002(2) -0.003(2)
O1 0.0251(18) 0.050(3) 0.030(2) -0.017(2) 0.0036(17) 0.0003(17)
O2 0.045(2) 0.059(3) 0.036(2) -0.015(2) -0.016(2) 0.008(2)
O3 0.053(3) 0.077(4) 0.063(3) 0.019(3) 0.002(2) -0.004(2)
O4 0.048(2) 0.071(3) 0.066(3) 0.005(3) 0.014(2) -0.002(2)
O5 0.042(2) 0.053(3) 0.032(2) -0.014(2) 0.0065(19) -0.0182(19)
O6 0.033(2) 0.057(3) 0.043(3) -0.001(2) 0.0020(19) 0.0079(18)
O7 0.074(3) 0.147(5) 0.038(3) 0.021(3) 0.008(3) 0.043(3)
O8 0.034(2) 0.050(3) 0.032(2) 0.001(2) 0.0030(18) -0.0063(18)
O9 0.030(2) 0.040(3) 0.068(3) 0.005(2) 0.003(2) 0.0028(18)
O10 0.032(2) 0.043(3) 0.041(2) 0.008(2) 0.0083(19) -0.0023(18)
O11 0.036(2) 0.047(3) 0.053(3) 0.000(2) -0.0047(19) 0.0031(18)
O12 0.047(2) 0.084(4) 0.112(4) -0.045(3) -0.023(2) 0.009(2)
C1 0.038(3) 0.026(3) 0.027(3) -0.006(3) -0.002(3) -0.006(3)
C2 0.026(3) 0.027(3) 0.025(3) -0.005(3) -0.001(2) 0.002(2)
C3 0.036(3) 0.029(3) 0.025(3) 0.000(3) 0.000(3) 0.003(2)
C4 0.041(3) 0.038(4) 0.032(3) -0.013(3) -0.005(3) -0.002(3)
C5 0.049(3) 0.043(4) 0.031(3) -0.010(3) 0.004(3) 0.010(3)
C6 0.031(3) 0.051(4) 0.027(3) -0.001(3) 0.006(3) -0.002(3)
C7 0.033(3) 0.042(4) 0.036(3) -0.009(3) -0.004(3) -0.001(3)
C8 0.038(4) 0.048(4) 0.059(5) -0.022(4) 0.007(4) -0.002(3)
C9 0.037(3) 0.038(4) 0.046(4) -0.009(3) 0.003(3) -0.004(3)
C10 0.035(3) 0.043(4) 0.059(4) -0.012(4) 0.002(3) 0.002(3)
C11 0.046(3) 0.037(4) 0.052(4) -0.004(3) -0.002(3) 0.004(3)
C12 0.043(3) 0.033(4) 0.041(4) -0.011(3) 0.000(3) -0.008(3)
C13 0.035(3) 0.056(4) 0.051(4) -0.012(4) -0.003(3) -0.009(3)
C14 0.052(4) 0.036(4) 0.043(4) 0.000(3) -0.004(3) -0.004(3)
C15 0.043(3) 0.043(4) 0.046(4) -0.016(3) 0.002(3) -0.010(3)
C16 0.048(4) 0.046(4) 0.032(4) 0.006(3) 0.004(3) -0.001(3)
C17 0.029(3) 0.033(4) 0.039(4) -0.009(3) 0.007(3) -0.006(3)
C18 0.032(3) 0.035(4) 0.033(3) -0.007(3) 0.003(3) -0.005(3)
C19 0.035(3) 0.037(4) 0.051(4) -0.003(3) 0.002(3) -0.004(3)
C20 0.039(3) 0.049(4) 0.059(4) -0.014(4) 0.005(3) -0.002(3)
C21 0.048(4) 0.045(4) 0.048(4) 0.000(3) 0.013(3) -0.008(3)
C22 0.046(3) 0.050(4) 0.034(4) 0.003(3) 0.006(3) -0.002(3)
C23 0.035(3) 0.032(4) 0.030(3) -0.009(3) 0.001(3) -0.003(3)
C24 0.026(3) 0.030(3) 0.028(3) -0.007(3) 0.001(2) -0.004(2)
C25 0.031(3) 0.038(4) 0.031(3) 0.009(3) 0.004(3) 0.004(3)
C26 0.031(3) 0.045(4) 0.045(4) 0.004(3) 0.004(3) 0.004(3)
C27 0.033(3) 0.036(4) 0.026(3) -0.004(3) 0.002(3) -0.007(3)
C28 0.040(3) 0.033(4) 0.029(3) 0.001(3) 0.000(3) 0.001(3)
C29 0.029(3) 0.033(4) 0.039(3) -0.007(3) -0.004(3) 0.002(2)
C30 0.036(3) 0.046(4) 0.041(4) 0.004(3) 0.000(3) -0.002(3)
C31 0.058(4) 0.047(4) 0.048(4) -0.017(4) -0.003(3) -0.002(3)
C32 0.079(5) 0.051(5) 0.057(5) -0.025(4) -0.009(4) 0.000(4)
C33 0.074(4) 0.069(5) 0.047(4) -0.031(4) -0.017(4) 0.020(4)
C34 0.055(4) 0.061(5) 0.032(4) -0.013(3) -0.004(3) 0.011(3)
C35 0.029(3) 0.051(4) 0.021(3) -0.008(3) -0.007(2) 0.006(3)
C36 0.030(3) 0.041(4) 0.028(3) -0.007(3) 0.001(3) 0.004(3)
C37 0.046(4) 0.067(5) 0.036(4) -0.003(4) 0.000(3) -0.003(3)
C38 0.059(4) 0.054(5) 0.045(4) 0.012(4) -0.009(3) -0.014(3)
C39 0.073(4) 0.042(4) 0.043(4) 0.001(3) 0.002(4) -0.014(3)
C40 0.055(4) 0.044(4) 0.037(4) -0.015(3) -0.003(3) -0.006(3)

loop_
_atom_type_symbol
_atom_type_description
_atom_type_scat_dispersion_real
_atom_type_scat_dispersion_imag
_atom_type_scat_source
C C 0.0033 0.0016 'International Tables Vol C Tables 4.2.6.8 and 6.1.1.4'
H H 0.0000 0.0000 'International Tables Vol C Tables 4.2.6.8 and 6.1.1.4'
O O 0.0106 0.0060 'International Tables Vol C Tables 4.2.6.8 and 6.1.1.4'
N N 0.0061 0.0033 'International Tables Vol C Tables 4.2.6.8 and 6.1.1.4'
Cu Cu 0.3201 1.2651 'International Tables Vol C Tables 4.2.6.8 and 6.1.1.4'

loop_
_geom_angle_atom_site_label_1
_geom_angle_atom_site_label_2
_geom_angle_atom_site_label_3
_geom_angle
O8 Cu1 O1 91.98(13)
O8 Cu1 N1 92.79(16)
O1 Cu1 N1 173.84(17)
O8 Cu1 N2 164.49(16)
O1 Cu1 N2 93.83(16)
N1 Cu1 N2 80.59(18)
O8 Cu1 O11 97.50(13)
O1 Cu1 O11 93.02(13)
N1 Cu1 O11 90.24(14)
N2 Cu1 O11 96.55(14)
C31 N1 C35 118.9(5)
C31 N1 Cu1 125.9(4)
C35 N1 Cu1 115.2(4)
C40 N2 C36 120.1(5)
C40 N2 Cu1 125.4(4)
C36 N2 Cu1 114.5(4)
C1 O1 Cu1 117.1(3)
C8 O4 H4 109.5
C3 O5 C15 116.4(4)
C16 O6 H6 109.5
C23 O8 Cu1 129.5(3)
C18 O10 C30 117.7(4)
Cu1 O11 H11A 125.2
Cu1 O11 H11B 126.6
H11A O11 H11B 107.7
H12A O12 H12B 105.1
O2 C1 O1 124.3(5)
O2 C1 C2 118.8(5)
O1 C1 C2 116.9(5)
C7 C2 C3 116.8(5)
C7 C2 C1 119.6(4)
C3 C2 C1 123.6(4)
C4 C3 O5 123.7(5)
C4 C3 C2 120.4(4)
O5 C3 C2 115.8(4)
C3 C4 C5 120.7(5)
C3 C4 H4A 119.6
C5 C4 H4A 119.6
C6 C5 C4 120.2(5)
C6 C5 H5 119.9
C4 C5 H5 119.9
C5 C6 C7 119.2(5)
C5 C6 H6A 120.4
C7 C6 H6A 120.4
C6 C7 C2 122.6(5)
C6 C7 H7 118.7
C2 C7 H7 118.7
O3 C8 O4 122.7(5)
O3 C8 C9 120.5(5)
O4 C8 C9 116.7(6)
C10 C9 C14 119.8(5)
C10 C9 C8 120.9(5)
C14 C9 C8 119.3(6)
C9 C10 C11 120.7(5)
C9 C10 H10 119.7
C11 C10 H10 119.7
C12 C11 C10 120.0(6)
C12 C11 H11 120.0
C10 C11 H11 120.0
C13 C12 C11 119.1(5)
C13 C12 C15 120.7(5)
C11 C12 C15 120.1(5)
C12 C13 C14 121.2(5)
C12 C13 H13 119.4
C14 C13 H13 119.4
C9 C14 C13 119.1(6)
C9 C14 H14 120.4
C13 C14 H14 120.4
O5 C15 C12 110.2(4)
O5 C15 H15A 109.6
C12 C15 H15A 109.6
O5 C15 H15B 109.6
C12 C15 H15B 109.6
H15A C15 H15B 108.1
O7 C16 O6 121.7(5)
O7 C16 C17 123.4(5)
O6 C16 C17 114.8(5)
C18 C17 C22 119.3(5)
C18 C17 C16 125.5(4)
C22 C17 C16 115.2(5)
O10 C18 C17 117.9(4)
O10 C18 C19 122.3(5)
C17 C18 C19 119.7(4)
C20 C19 C18 120.0(5)
C20 C19 H19 120.0
C18 C19 H19 120.0
C21 C20 C19 120.5(5)
C21 C20 H20 119.7
C19 C20 H20 119.7
C20 C21 C22 119.4(5)
C20 C21 H21 120.3
C22 C21 H21 120.3
C21 C22 C17 121.0(5)
C21 C22 H22 119.5
C17 C22 H22 119.5
O9 C23 O8 124.8(5)
O9 C23 C24 120.6(5)
O8 C23 C24 114.7(4)
C29 C24 C25 118.8(4)
C29 C24 C23 121.6(5)
C25 C24 C23 119.6(5)
C26 C25 C24 120.2(5)
C26 C25 H25 119.9
C24 C25 H25 119.9
C25 C26 C27 121.2(5)
C25 C26 H26 119.4
C27 C26 H26 119.4
C28 C27 C26 118.8(4)
C28 C27 C30 123.9(5)
C26 C27 C30 117.2(5)
C27 C28 C29 119.8(5)
C27 C28 H28 120.1
C29 C28 H28 120.1
C24 C29 C28 121.1(5)
C24 C29 H29 119.4
C28 C29 H29 119.4
O10 C30 C27 110.8(4)
O10 C30 H30A 109.5
C27 C30 H30A 109.5
O10 C30 H30B 109.5
C27 C30 H30B 109.5
H30A C30 H30B 108.1
N1 C31 C32 123.4(6)
N1 C31 H31 118.3
C32 C31 H31 118.3
C33 C32 C31 118.0(6)
C33 C32 H32 121.0
C31 C32 H32 121.0
C32 C33 C34 119.5(6)
C32 C33 H33 120.3
C34 C33 H33 120.3
C35 C34 C33 119.5(6)
C35 C34 H34 120.2
C33 C34 H34 120.2
N1 C35 C34 120.6(5)
N1 C35 C36 113.9(5)
C34 C35 C36 125.5(5)
N2 C36 C37 120.4(5)
N2 C36 C35 115.7(5)
C37 C36 C35 123.8(5)
C38 C37 C36 118.8(6)
C38 C37 H37 120.6
C36 C37 H37 120.6
C39 C38 C37 119.9(6)
C39 C38 H38 120.0
C37 C38 H38 120.0
C38 C39 C40 119.3(6)
C38 C39 H39 120.4
C40 C39 H39 120.4
N2 C40 C39 121.5(5)
N2 C40 H40 119.2
C39 C40 H40 119.2

loop_
_geom_bond_atom_site_label_1
_geom_bond_atom_site_label_2
_geom_bond_distance
Cu1 O8 1.932(3)
Cu1 O1 1.933(3)
Cu1 N1 1.995(4)
Cu1 N2 2.012(4)
Cu1 O11 2.268(3)
N1 C31 1.311(6)
N1 C35 1.361(6)
N2 C40 1.336(6)
N2 C36 1.339(6)
O1 C1 1.282(5)
O2 C1 1.232(5)
O3 C8 1.255(7)
O4 C8 1.280(6)
O4 H4 0.8200
O5 C3 1.387(5)
O5 C15 1.423(5)
O6 C16 1.322(5)
O6 H6 0.8200
O7 C16 1.188(6)
O8 C23 1.274(6)
O9 C23 1.245(5)
O10 C18 1.363(5)
O10 C30 1.405(6)
O11 H11A 0.8500
O11 H11B 0.8500
O12 H12A 0.8500
O12 H12B 0.8500
C1 C2 1.492(6)
C2 C7 1.386(6)
C2 C3 1.404(6)
C3 C4 1.375(6)
C4 C5 1.379(6)
C4 H4A 0.9300
C5 C6 1.358(6)
C5 H5 0.9300
C6 C7 1.381(6)
C6 H6A 0.9300
C7 H7 0.9300
C8 C9 1.480(7)
C9 C10 1.367(7)
C9 C14 1.378(6)
C10 C11 1.382(6)
C10 H10 0.9300
C11 C12 1.376(6)
C11 H11 0.9300
C12 C13 1.368(7)
C12 C15 1.495(6)
C13 C14 1.388(6)
C13 H13 0.9300
C14 H14 0.9300
C15 H15A 0.9700
C15 H15B 0.9700
C16 C17 1.489(7)
C17 C18 1.387(7)
C17 C22 1.392(6)
C18 C19 1.391(6)
C19 C20 1.388(6)
C19 H19 0.9300
C20 C21 1.375(7)
C20 H20 0.9300
C21 C22 1.382(6)
C21 H21 0.9300
C22 H22 0.9300
C23 C24 1.500(6)
C24 C29 1.378(6)
C24 C25 1.380(6)
C25 C26 1.375(6)
C25 H25 0.9300
C26 C27 1.383(7)
C26 H26 0.9300
C27 C28 1.379(6)
C27 C30 1.498(6)
C28 C29 1.386(6)
C28 H28 0.9300
C29 H29 0.9300
C30 H30A 0.9700
C30 H30B 0.9700
C31 C32 1.384(7)
C31 H31 0.9300
C32 C33 1.366(8)
C32 H32 0.9300
C33 C34 1.380(7)
C33 H33 0.9300
C34 C35 1.376(6)
C34 H34 0.9300
C35 C36 1.459(7)
C36 C37 1.393(7)
C37 C38 1.370(7)
C37 H37 0.9300
C38 C39 1.364(7)
C38 H38 0.9300
C39 C40 1.366(7)
C39 H39 0.9300
C40 H40 0.9300

loop_
_geom_hbond_atom_site_label_D
_geom_hbond_atom_site_label_H
_geom_hbond_atom_site_label_A
_geom_hbond_distance_DH
_geom_hbond_distance_HA
_geom_hbond_distance_DA
_geom_hbond_angle_DHA
_geom_hbond_site_symmetry_A
O12 H12A O2 0.85 2.14 2.834(5) 139.1 1_455
O11 H11A O9 0.85 2.33 2.821(4) 116.8 .
O12 H12B O5 0.85 2.55 3.283(5) 145.3 .
O12 H12B O1 0.85 2.15 2.844(5) 138.3 .
O11 H11B O12 0.85 2.36 2.716(5) 105.4 .
O6 H6 O9 0.82 1.94 2.611(5) 138.9 2_775
O4 H4 O3 0.82 1.81 2.614(5) 168.2 2_556

loop_
_geom_torsion_atom_site_label_1
_geom_torsion_atom_site_label_2
_geom_torsion_atom_site_label_3
_geom_torsion_atom_site_label_4
_geom_torsion
O8 Cu1 N1 C31 15.1(4)
O1 Cu1 N1 C31 155.6(12)
N2 Cu1 N1 C31 -179.0(5)
O11 Cu1 N1 C31 -82.4(4)
O8 Cu1 N1 C35 -168.2(3)
O1 Cu1 N1 C35 -27.6(15)
N2 Cu1 N1 C35 -2.3(3)
O11 Cu1 N1 C35 94.3(3)
O8 Cu1 N2 C40 -113.2(6)
O1 Cu1 N2 C40 -1.5(4)
N1 Cu1 N2 C40 -178.9(4)
O11 Cu1 N2 C40 92.0(4)
O8 Cu1 N2 C36 68.3(7)
O1 Cu1 N2 C36 180.0(4)
N1 Cu1 N2 C36 2.6(3)
O11 Cu1 N2 C36 -86.5(4)
O8 Cu1 O1 C1 65.3(3)
N1 Cu1 O1 C1 -75.3(14)
N2 Cu1 O1 C1 -100.3(3)
O11 Cu1 O1 C1 162.9(3)
O1 Cu1 O8 C23 71.4(4)
N1 Cu1 O8 C23 -112.5(4)
N2 Cu1 O8 C23 -176.7(6)
O11 Cu1 O8 C23 -21.9(4)
Cu1 O1 C1 O2 12.2(6)
Cu1 O1 C1 C2 -164.7(3)
O2 C1 C2 C7 -48.0(7)
O1 C1 C2 C7 129.1(5)
O2 C1 C2 C3 133.7(5)
O1 C1 C2 C3 -49.2(7)
C15 O5 C3 C4 -5.7(7)
C15 O5 C3 C2 176.5(4)
C7 C2 C3 C4 -0.1(8)
C1 C2 C3 C4 178.2(5)
C7 C2 C3 O5 177.8(4)
C1 C2 C3 O5 -3.9(7)
O5 C3 C4 C5 -178.7(5)
C2 C3 C4 C5 -1.0(8)
C3 C4 C5 C6 1.3(8)
C4 C5 C6 C7 -0.5(8)
C5 C6 C7 C2 -0.6(9)
C3 C2 C7 C6 0.9(8)
C1 C2 C7 C6 -177.5(5)
O3 C8 C9 C10 177.3(6)
O4 C8 C9 C10 -1.1(8)
O3 C8 C9 C14 -3.3(9)
O4 C8 C9 C14 178.3(5)
C14 C9 C10 C11 1.4(9)
C8 C9 C10 C11 -179.2(5)
C9 C10 C11 C12 -1.2(9)
C10 C11 C12 C13 -0.2(8)
C10 C11 C12 C15 177.0(5)
C11 C12 C13 C14 1.2(9)
C15 C12 C13 C14 -175.9(5)
C10 C9 C14 C13 -0.4(8)
C8 C9 C14 C13 -179.8(5)
C12 C13 C14 C9 -1.0(9)
C3 O5 C15 C12 176.0(4)
C13 C12 C15 O5 -66.7(7)
C11 C12 C15 O5 116.2(5)
O7 C16 C17 C18 -157.1(7)
O6 C16 C17 C18 25.9(8)
O7 C16 C17 C22 25.3(9)
O6 C16 C17 C22 -151.6(5)
C30 O10 C18 C17 -175.9(5)
C30 O10 C18 C19 5.3(7)
C22 C17 C18 O10 -176.7(5)
C16 C17 C18 O10 5.9(8)
C22 C17 C18 C19 2.2(8)
C16 C17 C18 C19 -175.3(5)
O10 C18 C19 C20 178.8(5)
C17 C18 C19 C20 0.0(8)
C18 C19 C20 C21 -1.8(8)
C19 C20 C21 C22 1.2(9)
C20 C21 C22 C17 1.1(9)
C18 C17 C22 C21 -2.8(8)
C16 C17 C22 C21 175.0(5)
Cu1 O8 C23 O9 29.2(8)
Cu1 O8 C23 C24 -149.7(3)
O9 C23 C24 C29 12.0(8)
O8 C23 C24 C29 -169.0(5)
O9 C23 C24 C25 -165.6(5)
O8 C23 C24 C25 13.4(7)
C29 C24 C25 C26 1.9(8)
C23 C24 C25 C26 179.5(5)
C24 C25 C26 C27 0.4(8)
C25 C26 C27 C28 -1.8(8)
C25 C26 C27 C30 176.5(5)
C26 C27 C28 C29 0.9(8)
C30 C27 C28 C29 -177.3(5)
C25 C24 C29 C28 -2.9(8)
C23 C24 C29 C28 179.6(4)
C27 C28 C29 C24 1.5(8)
C18 O10 C30 C27 177.1(4)
C28 C27 C30 O10 -14.6(7)
C26 C27 C30 O10 167.2(5)
C35 N1 C31 C32 1.1(8)
Cu1 N1 C31 C32 177.7(4)
N1 C31 C32 C33 0.7(9)
C31 C32 C33 C34 -1.5(9)
C32 C33 C34 C35 0.6(9)
C31 N1 C35 C34 -2.1(8)
Cu1 N1 C35 C34 -179.1(4)
C31 N1 C35 C36 178.6(4)
Cu1 N1 C35 C36 1.6(5)
C33 C34 C35 N1 1.3(8)
C33 C34 C35 C36 -179.5(5)
C40 N2 C36 C37 -2.3(8)
Cu1 N2 C36 C37 176.3(4)
C40 N2 C36 C35 178.9(4)
Cu1 N2 C36 C35 -2.6(6)
N1 C35 C36 N2 0.6(7)
C34 C35 C36 N2 -178.6(5)
N1 C35 C36 C37 -178.1(5)
C34 C35 C36 C37 2.6(8)
N2 C36 C37 C38 1.9(8)
C35 C36 C37 C38 -179.4(5)
C36 C37 C38 C39 -0.7(9)
C37 C38 C39 C40 -0.1(9)
C36 N2 C40 C39 1.5(8)
Cu1 N2 C40 C39 -176.9(4)
C38 C39 C40 N2 -0.3(9)
